data_7717251
loop_
_publ_author_name
'Palio, Lorenzo'
'Bru, Francis'
'Ruggiero, Tommaso'
'Bourda, Laurens'
'Van Hecke, Kristof'
'Cazin, Catherine'
'Nolan, Steven P.'

_publ_section_title
;
 The role of the stabilizing/leaving group in palladium catalysed
 cross-coupling reactions.
;
_journal_issue 44
_journal_name_full 'Dalton transactions (Cambridge, England : 2003)'
_journal_page_first 18013
_journal_page_last 18020
_journal_paper_doi 10.1039/d4dt02533d
_journal_volume 53
_journal_year 2024
_chemical_formula_moiety 'C26 H22 Cl2 Pd2'
_chemical_formula_sum 'C26 H22 Cl2 Pd2'
_chemical_formula_weight 618.13
_space_group_crystal_system monoclinic
_space_group_IT_number 14
_space_group_name_Hall '-P 2yn'
_space_group_name_H-M_alt 'P 1 21/n 1'
_atom_sites_solution_hydrogens geom
_atom_sites_solution_primary dual
_audit_creation_date 2022-07-27
_audit_creation_method
;
Olex2 1.5
(compiled 2022.04.07 svn.rca3783a0 for OlexSys, GUI svn.r6498)
;
_audit_update_record
;
2024-07-03 deposited with the CCDC.	2024-10-15 downloaded from the CCDC.
;
_cell_angle_alpha 90
_cell_angle_beta 104.767(2)
_cell_angle_gamma 90
_cell_formula_units_Z 2
_cell_length_a 11.7576(2)
_cell_length_b 5.86520(10)
_cell_length_c 17.7802(3)
_cell_measurement_reflns_used 6851
_cell_measurement_temperature 293.15(1)
_cell_measurement_theta_max 73.1740
_cell_measurement_theta_min 4.0480
_cell_volume 1185.64(4)
_computing_cell_refinement 'CrysAlisPro 1.171.41.112a (Rigaku OD, 2021)'
_computing_data_collection 'CrysAlisPro 1.171.41.112a (Rigaku OD, 2021)'
_computing_data_reduction 'CrysAlisPro 1.171.41.112a (Rigaku OD, 2021)'
_computing_molecular_graphics 'Olex2 1.5 (Dolomanov et al., 2009)'
_computing_publication_material 'Olex2 1.5 (Dolomanov et al., 2009)'
_computing_structure_refinement 'SHELXL 2018/3 (Sheldrick, 2015)'
_computing_structure_solution 'SHELXT 2018/2 (Sheldrick, 2018)'
_diffrn_ambient_temperature 293.15(1)
_diffrn_detector 'CCD plate'
_diffrn_detector_area_resol_mean 10.4839
_diffrn_detector_type Atlas
_diffrn_measured_fraction_theta_full 1.000
_diffrn_measured_fraction_theta_max 0.992
_diffrn_measurement_details
;
List of Runs (angles in degrees, time in seconds):

  # Type    Start    End  Width  t~exp~   \w     \q     \k     \f   Frames
#--------------------------------------------------------------------------
  1  \w    -87.00  -6.00   1.00    1.00    --  -41.68 125.00 -30.00   81
  2  \w   -116.00 -17.00   1.00    1.00    --  -41.68 -38.00 150.00   99
  3  \w    -21.00  74.00   1.00    1.00    --   41.68 -77.00 -60.00   95
  4  \w     97.00 178.00   1.00   12.50    --  106.01 125.00   0.00   81
  5  \w     33.00 132.00   1.00   12.50    --  106.01 -45.00-120.00   99
  6  \w    103.00 178.00   1.00   12.50    --  106.01  77.00 -90.00   75
  7  \w     34.00 135.00   1.00   12.50    --  106.01 -61.00 150.00  101
  8  \w     18.00 178.00   1.00   12.50    --  106.01   0.00-120.00  160
  9  \w   -115.00 -14.00   1.00    1.00    --  -41.68 -57.00   0.00  101
 10  \w   -115.00 -14.00   1.00    1.00    --  -41.68 -57.00 -90.00  101
 11  \w     33.00 112.00   1.00   12.50    --  106.01-125.00 120.00   79
 12  \w     77.00 178.00   1.00   12.50    --  106.01  61.00 -60.00  101
 13  \w     77.00 178.00   1.00   12.50    --  106.01  61.00  90.00  101
 14  \w     53.00 178.00   1.00   12.50    --  106.01  15.00  60.00  125
 15  \w   -115.00 -14.00   1.00    1.00    --  -41.68 -57.00  90.00  101
 16  \w    -87.00  -6.00   1.00    1.00    --  -41.68 125.00 120.00   81
 17  \w     33.00 112.00   1.00   12.50    --  106.01-125.00  60.00   79
 18  \w     77.00 178.00   1.00   12.50    --  106.01  61.00-180.00  101
 19  \w     80.00 178.00   1.00   12.50    --  106.01  45.00 150.00   98
 20  \w     77.00 178.00   1.00   12.50    --  106.01  61.00-120.00  101
 21  \w   -115.00 -14.00   1.00    1.00    --  -41.68 -57.00-180.00  101
 22  \w    -66.00  33.00   1.00    1.00    --  -41.68  38.00-120.00   99
 23  \w     33.00 112.00   1.00   12.50    --  106.01-125.00-180.00   79
 24  \w     77.00 166.00   1.00   12.50    --  106.01  61.00 -90.00   89
;
_diffrn_measurement_device 'four-circle diffractometer'
_diffrn_measurement_device_type 'SuperNova, Dual, Cu at home/near, Atlas'
_diffrn_measurement_method '\w scans'
_diffrn_orient_matrix_type 'CrysAlisPro convention (1999,Acta A55,543-557)'
_diffrn_orient_matrix_UB_11 -0.0898509000
_diffrn_orient_matrix_UB_12 -0.1909594000
_diffrn_orient_matrix_UB_13 0.0003170000
_diffrn_orient_matrix_UB_21 0.0496353000
_diffrn_orient_matrix_UB_22 -0.1373466000
_diffrn_orient_matrix_UB_23 -0.0583062000
_diffrn_orient_matrix_UB_31 0.0884546000
_diffrn_orient_matrix_UB_32 -0.1168568000
_diffrn_orient_matrix_UB_33 0.0680461000
_diffrn_radiation_monochromator mirror
_diffrn_radiation_probe x-ray
_diffrn_radiation_type 'Cu K\a'
_diffrn_radiation_wavelength 1.54184
_diffrn_reflns_av_R_equivalents 0.0488
_diffrn_reflns_av_unetI/netI 0.0322
_diffrn_reflns_Laue_measured_fraction_full 1.000
_diffrn_reflns_Laue_measured_fraction_max 0.992
_diffrn_reflns_limit_h_max 14
_diffrn_reflns_limit_h_min -14
_diffrn_reflns_limit_k_max 7
_diffrn_reflns_limit_k_min -7
_diffrn_reflns_limit_l_max 22
_diffrn_reflns_limit_l_min -22
_diffrn_reflns_number 16213
_diffrn_reflns_point_group_measured_fraction_full 1.000
_diffrn_reflns_point_group_measured_fraction_max 0.992
_diffrn_reflns_theta_full 67.684
_diffrn_reflns_theta_max 73.674
_diffrn_reflns_theta_min 4.078
_diffrn_source 'micro-focus sealed X-ray tube'
_diffrn_source_type 'SuperNova (Cu) X-ray Source'
_exptl_absorpt_coefficient_mu 14.377
_exptl_absorpt_correction_T_max 1.000
_exptl_absorpt_correction_T_min 0.513
_exptl_absorpt_correction_type gaussian
_exptl_absorpt_process_details
;
CrysAlisPro 1.171.41.112a (Rigaku Oxford Diffraction, 2021)
Numerical absorption correction based on gaussian integration over
a multifaceted crystal model
Empirical absorption correction using spherical harmonics,
implemented in SCALE3 ABSPACK scaling algorithm.
;
_exptl_crystal_colour 'clear yellow'
_exptl_crystal_colour_lustre clear
_exptl_crystal_colour_primary yellow
_exptl_crystal_density_diffrn 1.731
_exptl_crystal_description needle
_exptl_crystal_F_000 608
_exptl_crystal_size_max 0.32
_exptl_crystal_size_mid 0.13
_exptl_crystal_size_min 0.08
_refine_diff_density_max 0.613
_refine_diff_density_min -0.247
_refine_diff_density_rms 0.061
_refine_ls_extinction_method none
_refine_ls_goodness_of_fit_ref 1.063
_refine_ls_hydrogen_treatment constr
_refine_ls_matrix_type full
_refine_ls_number_parameters 136
_refine_ls_number_reflns 2384
_refine_ls_number_restraints 0
_refine_ls_restrained_S_all 1.063
_refine_ls_R_factor_all 0.0382
_refine_ls_R_factor_gt 0.0312
_refine_ls_shift/su_max 0.002
_refine_ls_shift/su_mean 0.000
_refine_ls_structure_factor_coef Fsqd
_refine_ls_weighting_details 'w=1/[\s^2^(Fo^2^)+(0.0401P)^2^+0.1968P] where P=(Fo^2^+2Fc^2^)/3'
_refine_ls_weighting_scheme calc
_refine_ls_wR_factor_gt 0.0830
_refine_ls_wR_factor_ref 0.0913
_reflns_Friedel_coverage 0.000
_reflns_number_gt 2006
_reflns_number_total 2384
_reflns_threshold_expression 'I > 2\s(I)'
_cod_data_source_file d4dt02533d2.cif
_cod_data_source_block fb183_dcmhex2
_cod_depositor_comments 'Adding full bibliography for 7717248--7717252.cif.'
_cod_database_code 7717251
_shelx_shelxl_version_number 2018/3
_chemical_oxdiff_formula 'C H Cl Pd'
_shelx_space_group_comment
;
The symmetry employed for this shelxl refinement is uniquely defined
by the following loop, which should always be used as a source of
symmetry information in preference to the above space-group names.
They are only intended as comments.
;
_shelx_estimated_absorpt_t_max 0.393
_shelx_estimated_absorpt_t_min 0.091
_olex2_refinement_description
;
1. Fixed Uiso
 At 1.2 times of:
  All C(H) groups, All C(H,H) groups
2.a Ternary CH refined with riding coordinates:
 C2(H2), C3(H3)
2.b Secondary CH2 refined with riding coordinates:
 C1(H1A,H1B)
2.c Aromatic/amide H refined with riding coordinates:
 C5(H5), C6(H6), C8(H8), C9(H9), C10(H10), C11(H11), C13(H13)
;
_olex2_date_sample_data_collection 2022-07-26
_olex2_exptl_crystal_mounting_method 'Mounted on a LythoLoop'
_olex2_submission_special_instructions 'No special instructions were received'
_oxdiff_exptl_absorpt_empirical_details
;
Empirical correction (ABSPACK) includes:
- Absorption correction using spherical harmonics
- Frame scaling
;
_oxdiff_exptl_absorpt_empirical_full_max 6.350
_oxdiff_exptl_absorpt_empirical_full_min 0.675

loop_
_space_group_symop_operation_xyz
'x, y, z'
'-x+1/2, y+1/2, -z+1/2'
'-x, -y, -z'
'x-1/2, -y-1/2, z-1/2'

loop_
_atom_site_label
_atom_site_type_symbol
_atom_site_fract_x
_atom_site_fract_y
_atom_site_fract_z
_atom_site_U_iso_or_equiv
_atom_site_adp_type
_atom_site_occupancy
_atom_site_site_symmetry_order
_atom_site_calc_flag
_atom_site_refinement_flags_posn
_atom_site_refinement_flags_adp
_atom_site_refinement_flags_occupancy
_atom_site_disorder_assembly
_atom_site_disorder_group
Pd1 Pd 0.60592(3) 0.81153(6) 0.54754(2) 0.07972(14) Uani 1 1 d . . . . .
Cl1 Cl 0.59380(10) 1.1051(2) 0.45169(7) 0.0956(3) Uani 1 1 d . . . . .
C1 C 0.7713(5) 0.6637(12) 0.5522(4) 0.1088(16) Uani 1 1 d . . . . .
H1A H 0.771305 0.527899 0.521049 0.131 Uiso 1 1 calc R U . . .
H1B H 0.835297 0.767850 0.551944 0.131 Uiso 1 1 calc R U . . .
C2 C 0.7422(5) 0.6344(12) 0.6232(4) 0.1078(16) Uani 1 1 d . . . . .
H2 H 0.789208 0.711108 0.669814 0.129 Uiso 1 1 calc R U . . .
C3 C 0.6404(5) 0.5261(10) 0.6262(3) 0.0993(14) Uani 1 1 d . . . . .
H3 H 0.630872 0.379865 0.598688 0.119 Uiso 1 1 calc R U . . .
C4 C 0.5876(4) 0.5241(7) 0.6927(3) 0.0811(9) Uani 1 1 d . . . . .
C5 C 0.6128(6) 0.6858(10) 0.7507(4) 0.1086(16) Uani 1 1 d . . . . .
H5 H 0.665449 0.801177 0.747359 0.130 Uiso 1 1 calc R U . . .
C6 C 0.5652(7) 0.6860(11) 0.8124(4) 0.117(2) Uani 1 1 d . . . . .
H6 H 0.584926 0.800002 0.849796 0.141 Uiso 1 1 calc R U . . .
C7 C 0.4870(4) 0.5163(10) 0.8196(3) 0.0991(13) Uani 1 1 d . . . . .
C8 C 0.4350(6) 0.5115(13) 0.8849(4) 0.1196(18) Uani 1 1 d . . . . .
H8 H 0.452426 0.624844 0.922731 0.143 Uiso 1 1 calc R U . . .
C9 C 0.3610(6) 0.3403(15) 0.8904(5) 0.130(2) Uani 1 1 d . . . . .
H9 H 0.329911 0.333533 0.933512 0.156 Uiso 1 1 calc R U . . .
C10 C 0.3305(6) 0.1775(16) 0.8346(7) 0.144(3) Uani 1 1 d . . . . .
H10 H 0.277362 0.064269 0.839177 0.173 Uiso 1 1 calc R U . . .
C11 C 0.3763(6) 0.1784(12) 0.7730(5) 0.129(2) Uani 1 1 d . . . . .
H11 H 0.354440 0.065055 0.735524 0.155 Uiso 1 1 calc R U . . .
C12 C 0.4555(4) 0.3441(9) 0.7637(3) 0.0910(12) Uani 1 1 d . . . . .
C13 C 0.5088(5) 0.3533(9) 0.6994(3) 0.0992(14) Uani 1 1 d . . . . .
H13 H 0.490046 0.241559 0.661086 0.119 Uiso 1 1 calc R U . . .

loop_
_atom_site_aniso_label
_atom_site_aniso_U_11
_atom_site_aniso_U_22
_atom_site_aniso_U_33
_atom_site_aniso_U_23
_atom_site_aniso_U_13
_atom_site_aniso_U_12
Pd1 0.0775(2) 0.0913(2) 0.07137(19) -0.00453(13) 0.02088(13) 0.00102(13)
Cl1 0.0845(6) 0.1117(8) 0.0995(7) 0.0147(6) 0.0400(5) 0.0033(6)
C1 0.088(3) 0.131(4) 0.113(4) 0.003(3) 0.036(3) 0.023(3)
C2 0.091(3) 0.128(4) 0.105(4) 0.022(3) 0.025(3) 0.023(3)
C3 0.111(4) 0.097(3) 0.093(3) 0.005(2) 0.031(3) 0.020(3)
C4 0.086(2) 0.076(2) 0.078(2) 0.0013(18) 0.0140(18) 0.0012(19)
C5 0.122(4) 0.106(4) 0.100(4) -0.012(3) 0.032(3) -0.023(3)
C6 0.133(5) 0.122(4) 0.106(4) -0.022(3) 0.045(4) -0.036(4)
C7 0.085(3) 0.099(3) 0.111(4) 0.000(3) 0.020(2) -0.003(2)
C8 0.109(4) 0.139(5) 0.113(4) -0.010(4) 0.034(3) -0.006(4)
C9 0.093(4) 0.166(7) 0.143(6) 0.024(5) 0.051(4) 0.002(4)
C10 0.092(4) 0.163(7) 0.180(8) 0.034(6) 0.038(5) -0.025(4)
C11 0.100(4) 0.117(5) 0.159(7) 0.012(4) 0.011(4) -0.026(3)
C12 0.085(3) 0.090(3) 0.094(3) 0.006(2) 0.015(2) 0.003(2)
C13 0.097(3) 0.089(3) 0.100(3) -0.002(2) 0.004(3) 0.002(2)

loop_
_atom_type_symbol
_atom_type_description
_atom_type_scat_dispersion_real
_atom_type_scat_dispersion_imag
_atom_type_scat_source
C C 0.0181 0.0091 'International Tables Vol C Tables 4.2.6.8 and 6.1.1.4'
H H 0.0000 0.0000 'International Tables Vol C Tables 4.2.6.8 and 6.1.1.4'
Cl Cl 0.3639 0.7018 'International Tables Vol C Tables 4.2.6.8 and 6.1.1.4'
Pd Pd 0.1215 3.9337 'International Tables Vol C Tables 4.2.6.8 and 6.1.1.4'

loop_
_exptl_crystal_face_index_h
_exptl_crystal_face_index_k
_exptl_crystal_face_index_l
_exptl_crystal_face_perp_dist
-2 0 -10 0.0470
2 0 10 0.0470
-4 3 2 0.1019
4 -3 -2 0.1019
6 0 -9 0.0380
-6 0 9 0.0380

loop_
_geom_angle_atom_site_label_1
_geom_angle_atom_site_label_2
_geom_angle_atom_site_label_3
_geom_angle
_geom_angle_site_symmetry_1
_geom_angle_site_symmetry_3
_geom_angle_publ_flag
Cl1 Pd1 Cl1 88.68(4) . 3_676 ?
C1 Pd1 Cl1 102.10(18) . . ?
C1 Pd1 Cl1 167.2(2) . 3_676 ?
C1 Pd1 C3 68.7(2) . . ?
C2 Pd1 Cl1 133.50(16) . 3_676 ?
C2 Pd1 Cl1 135.35(17) . . ?
C2 Pd1 C1 39.0(2) . . ?
C2 Pd1 C3 37.6(2) . . ?
C3 Pd1 Cl1 100.20(15) . 3_676 ?
C3 Pd1 Cl1 170.43(14) . . ?
Pd1 Cl1 Pd1 91.32(4) . 3_676 ?
Pd1 C1 H1A 116.7 . . ?
Pd1 C1 H1B 116.7 . . ?
H1A C1 H1B 113.7 . . ?
C2 C1 Pd1 69.6(3) . . ?
C2 C1 H1A 116.7 . . ?
C2 C1 H1B 116.7 . . ?
Pd1 C2 H2 119.4 . . ?
C1 C2 Pd1 71.4(3) . . ?
C1 C2 H2 119.4 . . ?
C3 C2 Pd1 73.8(3) . . ?
C3 C2 C1 120.6(6) . . ?
C3 C2 H2 119.4 . . ?
Pd1 C3 H3 112.1 . . ?
C2 C3 Pd1 68.6(3) . . ?
C2 C3 H3 112.1 . . ?
C2 C3 C4 126.1(6) . . ?
C4 C3 Pd1 118.7(3) . . ?
C4 C3 H3 112.1 . . ?
C5 C4 C3 122.9(5) . . ?
C5 C4 C13 116.9(5) . . ?
C13 C4 C3 120.1(5) . . ?
C4 C5 H5 118.2 . . ?
C6 C5 C4 123.7(6) . . ?
C6 C5 H5 118.2 . . ?
C5 C6 H6 120.1 . . ?
C5 C6 C7 119.8(6) . . ?
C7 C6 H6 120.1 . . ?
C6 C7 C8 121.1(6) . . ?
C6 C7 C12 121.0(6) . . ?
C12 C7 C8 117.9(5) . . ?
C7 C8 H8 120.5 . . ?
C9 C8 C7 119.1(7) . . ?
C9 C8 H8 120.5 . . ?
C8 C9 H9 119.2 . . ?
C8 C9 C10 121.7(7) . . ?
C10 C9 H9 119.2 . . ?
C9 C10 H10 119.7 . . ?
C11 C10 C9 120.6(7) . . ?
C11 C10 H10 119.7 . . ?
C10 C11 H11 119.2 . . ?
C10 C11 C12 121.6(8) . . ?
C12 C11 H11 119.2 . . ?
C7 C12 C13 116.6(5) . . ?
C11 C12 C7 119.1(6) . . ?
C11 C12 C13 124.3(6) . . ?
C4 C13 C12 122.0(5) . . ?
C4 C13 H13 119.0 . . ?
C12 C13 H13 119.0 . . ?

loop_
_geom_bond_atom_site_label_1
_geom_bond_atom_site_label_2
_geom_bond_distance
_geom_bond_site_symmetry_2
_geom_bond_publ_flag
Pd1 Cl1 2.4021(11) 3_676 ?
Pd1 Cl1 2.4013(13) . ?
Pd1 C1 2.111(5) . ?
Pd1 C2 2.088(6) . ?
Pd1 C3 2.153(5) . ?
C1 H1A 0.9700 . ?
C1 H1B 0.9700 . ?
C1 C2 1.401(8) . ?
C2 H2 0.9800 . ?
C2 C3 1.367(9) . ?
C3 H3 0.9800 . ?
C3 C4 1.469(7) . ?
C4 C5 1.377(7) . ?
C4 C13 1.389(7) . ?
C5 H5 0.9300 . ?
C5 C6 1.351(9) . ?
C6 H6 0.9300 . ?
C6 C7 1.383(8) . ?
C7 C8 1.444(8) . ?
C7 C12 1.399(8) . ?
C8 H8 0.9300 . ?
C8 C9 1.349(10) . ?
C9 H9 0.9300 . ?
C9 C10 1.358(12) . ?
C10 H10 0.9300 . ?
C10 C11 1.337(14) . ?
C11 H11 0.9300 . ?
C11 C12 1.384(8) . ?
C12 C13 1.440(8) . ?
C13 H13 0.9300 . ?

loop_
_geom_torsion_atom_site_label_1
_geom_torsion_atom_site_label_2
_geom_torsion_atom_site_label_3
_geom_torsion_atom_site_label_4
_geom_torsion
_geom_torsion_site_symmetry_1
_geom_torsion_site_symmetry_2
_geom_torsion_site_symmetry_3
_geom_torsion_site_symmetry_4
_geom_torsion_publ_flag
Pd1 C1 C2 C3 57.2(5) . . . . ?
Pd1 C2 C3 C4 -110.7(5) . . . . ?
Pd1 C3 C4 C5 -62.4(7) . . . . ?
Pd1 C3 C4 C13 117.9(5) . . . . ?
C1 C2 C3 Pd1 -56.1(5) . . . . ?
C1 C2 C3 C4 -166.8(5) . . . . ?
C2 C3 C4 C5 21.0(9) . . . . ?
C2 C3 C4 C13 -158.6(5) . . . . ?
C3 C4 C5 C6 -179.8(6) . . . . ?
C3 C4 C13 C12 179.7(5) . . . . ?
C4 C5 C6 C7 0.4(12) . . . . ?
C5 C4 C13 C12 0.0(8) . . . . ?
C5 C6 C7 C8 179.7(7) . . . . ?
C5 C6 C7 C12 -0.4(11) . . . . ?
C6 C7 C8 C9 -178.7(7) . . . . ?
C6 C7 C12 C11 -179.6(7) . . . . ?
C6 C7 C12 C13 0.2(8) . . . . ?
C7 C8 C9 C10 -2.6(12) . . . . ?
C7 C12 C13 C4 0.0(8) . . . . ?
C8 C7 C12 C11 0.3(9) . . . . ?
C8 C7 C12 C13 -179.9(5) . . . . ?
C8 C9 C10 C11 2.0(13) . . . . ?
C9 C10 C11 C12 -0.2(13) . . . . ?
C10 C11 C12 C7 -0.9(11) . . . . ?
C10 C11 C12 C13 179.3(7) . . . . ?
C11 C12 C13 C4 179.8(6) . . . . ?
C12 C7 C8 C9 1.4(10) . . . . ?
C13 C4 C5 C6 -0.2(10) . . . . ?

loop_
_exptl_oxdiff_crystal_face_indexfrac_h
_exptl_oxdiff_crystal_face_indexfrac_k
_exptl_oxdiff_crystal_face_indexfrac_l
_exptl_oxdiff_crystal_face_x
_exptl_oxdiff_crystal_face_y
_exptl_oxdiff_crystal_face_z
-1.8064 0.2428 -10.1223 0.1127 0.4672 -0.8769
1.8064 -0.2428 10.1223 -0.1127 -0.4672 0.8769
-4.4526 3.0826 2.4486 -0.1878 -0.7872 -0.5875
4.4526 -3.0826 -2.4486 0.1878 0.7872 0.5875
6.1158 0.4873 -8.8793 -0.6454 0.7544 -0.1202
-6.1158 -0.4873 8.8793 0.6454 -0.7544 0.1202
